data_4114213
loop_
_publ_author_name
'Genia Sklute'
'Deborah Amsallem'
'Amal Shabli'
'Jos P. Varghese'
'Ilan Marek'

_publ_section_title
;
 Four-Component Reactions for a New Diastereoselective Synthesis of Chiral
 Quaternary Centers
;
_journal_name_full 'Journal of the American Chemical Society'
_journal_page_first 11776
_journal_page_last 11777
_journal_paper_doi 10.1021/ja036872t
_journal_volume 125
_journal_year 2003
_chemical_formula_sum 'C30 H37 N O3 S2'
_chemical_formula_weight 523.73
_chemical_name_common 'Marek-6  Dvora'
_chemical_name_systematic
; 
 ? 
;
_space_group_IT_number 2
_symmetry_cell_setting triclinic
_symmetry_space_group_name_Hall '-P 1'
_symmetry_space_group_name_H-M 'P -1'
_atom_sites_solution_hydrogens geom
_atom_sites_solution_primary direct
_atom_sites_solution_secondary difmap
_audit_creation_method SHELXL-97
_cell_angle_alpha 65.48(2)
_cell_angle_beta 72.50(2)
_cell_angle_gamma 72.40(2)
_cell_formula_units_Z 2
_cell_length_a 8.999(2)
_cell_length_b 13.651(3)
_cell_length_c 13.679(3)
_cell_measurement_reflns_used 5234
_cell_measurement_temperature 293(2)
_cell_measurement_theta_max 25.3
_cell_measurement_theta_min 1.7
_cell_volume 1427.2(6)
_computing_cell_refinement 'Denzo SMN (Otwinowski & Minor 1997)'
_computing_data_collection 'Collect (Nonius, 2001)'
_computing_data_reduction 'Denzo SMN (Otwinowski & Minor 1997)'
_computing_molecular_graphics 'TEXSAN (MSC, 1999)'
_computing_structure_refinement 'SHELXL-97 (Sheldrick, 1997)'
_computing_structure_solution 'SHELXS-97 (Sheldrick, 1997)'
_diffrn_ambient_temperature 293(2)
_diffrn_measured_fraction_theta_full 0.974
_diffrn_measured_fraction_theta_max 0.974
_diffrn_measurement_device_type 'KappaCCD Nonius'
_diffrn_measurement_method 'phi- and omega-scans'
_diffrn_radiation_monochromator graphite
_diffrn_radiation_source 'fine-focus sealed tube'
_diffrn_radiation_type MoK\a
_diffrn_radiation_wavelength 0.71073
_diffrn_reflns_av_R_equivalents 0.1232
_diffrn_reflns_av_sigmaI/netI 0.1507
_diffrn_reflns_limit_h_max 10
_diffrn_reflns_limit_h_min -10
_diffrn_reflns_limit_k_max 16
_diffrn_reflns_limit_k_min -16
_diffrn_reflns_limit_l_max 16
_diffrn_reflns_limit_l_min -16
_diffrn_reflns_number 13923
_diffrn_reflns_theta_full 25.34
_diffrn_reflns_theta_max 25.34
_diffrn_reflns_theta_min 1.68
_diffrn_standards_number none
_exptl_absorpt_coefficient_mu 0.219
_exptl_absorpt_correction_T_max 0.9987
_exptl_absorpt_correction_T_min 0.9259
_exptl_absorpt_correction_type none
_exptl_crystal_colour colorless
_exptl_crystal_density_diffrn 1.221
_exptl_crystal_description plate
_exptl_crystal_F_000 560
_exptl_crystal_size_max 0.36
_exptl_crystal_size_mid 0.06
_exptl_crystal_size_min 0.01
_refine_diff_density_max 0.227
_refine_diff_density_min -0.234
_refine_diff_density_rms 0.048
_refine_ls_extinction_coef 0.010(2)
_refine_ls_extinction_expression Fc^*^=kFc[1+0.001xFc^2^\l^3^/sin(2\q)]^-1/4^
_refine_ls_extinction_method SHELXL
_refine_ls_goodness_of_fit_ref 0.875
_refine_ls_hydrogen_treatment mixed
_refine_ls_matrix_type full
_refine_ls_number_parameters 353
_refine_ls_number_reflns 5088
_refine_ls_number_restraints 0
_refine_ls_restrained_S_all 0.875
_refine_ls_R_factor_all 0.1526
_refine_ls_R_factor_gt 0.0576
_refine_ls_shift/su_max 0.034
_refine_ls_shift/su_mean 0.001
_refine_ls_structure_factor_coef Fsqd
_refine_ls_weighting_details 'calc w=1/[\s^2^(Fo^2^)+(0.0396P)^2^+0.0000P] where P=(Fo^2^+2Fc^2^)/3'
_refine_ls_weighting_scheme calc
_refine_ls_wR_factor_gt 0.1076
_refine_ls_wR_factor_ref 0.1295
_reflns_number_gt 2411
_reflns_number_total 5088
_reflns_threshold_expression >2sigma(I)
_cod_data_source_file ja036872tsi20030626_093321.cif
_cod_data_source_block marek6
_cod_original_cell_volume 1427.2(5)
_cod_database_code 4114213

loop_
_symmetry_equiv_pos_as_xyz
'x, y, z'
'-x, -y, -z'

loop_
_atom_site_label
_atom_site_type_symbol
_atom_site_fract_x
_atom_site_fract_y
_atom_site_fract_z
_atom_site_U_iso_or_equiv
_atom_site_adp_type
_atom_site_occupancy
_atom_site_symmetry_multiplicity
_atom_site_calc_flag
_atom_site_refinement_flags
S1 S 0.56840(10) 0.11650(7) 0.37348(8) 0.0462(3) Uani 1 1 d .
S2 S 0.23762(12) 0.26358(8) 0.66154(9) 0.0569(3) Uani 1 1 d .
O1 O 0.5858(3) 0.00193(18) 0.3776(2) 0.0575(7) Uani 1 1 d .
O2 O 0.3690(3) 0.2106(2) 0.7162(2) 0.0724(8) Uani 1 1 d .
O3 O 0.1777(3) 0.3801(2) 0.6321(2) 0.0757(8) Uani 1 1 d .
N1 N 0.2928(3) 0.2377(2) 0.5481(2) 0.0421(7) Uani 1 1 d .
H1N1 H 0.332(3) 0.162(3) 0.562(3) 0.050 Uiso 1 1 d .
C1 C 0.6942(4) 0.1814(3) 0.2469(3) 0.0455(9) Uani 1 1 d .
C2 C 0.6719(4) 0.1963(3) 0.1459(3) 0.0545(10) Uani 1 1 d .
H2 H 0.5869 0.1744 0.1410 0.065 Uiso 1 1 calc R
C3 C 0.7766(4) 0.2442(3) 0.0520(3) 0.0638(11) Uani 1 1 d .
H3 H 0.7604 0.2547 -0.0160 0.077 Uiso 1 1 calc R
C4 C 0.9049(4) 0.2767(3) 0.0568(3) 0.0604(11) Uani 1 1 d .
C5 C 0.9248(4) 0.2591(4) 0.1588(4) 0.0703(12) Uani 1 1 d .
H5 H 1.0116 0.2788 0.1641 0.084 Uiso 1 1 calc R
C6 C 0.8214(4) 0.2133(3) 0.2535(3) 0.0625(11) Uani 1 1 d .
H6 H 0.8369 0.2039 0.3214 0.075 Uiso 1 1 calc R
C7 C 1.0219(5) 0.3253(4) -0.0462(4) 0.0867(14) Uani 1 1 d .
H7A H 1.0527 0.3840 -0.0406 0.104 Uiso 1 1 calc R
H7B H 0.9728 0.3535 -0.1086 0.104 Uiso 1 1 calc R
H7C H 1.1143 0.2694 -0.0549 0.104 Uiso 1 1 calc R
C8 C 0.3730(3) 0.1906(3) 0.3390(3) 0.0409(9) Uani 1 1 d .
C9 C 0.3040(4) 0.1327(3) 0.3166(3) 0.0551(10) Uani 1 1 d .
H9A H 0.2010 0.1614 0.3093 0.066 Uiso 1 1 d R
H9B H 0.3559 0.0526 0.3102 0.066 Uiso 1 1 d R
C10 C 0.3045(4) 0.3046(3) 0.3459(3) 0.0420(9) Uani 1 1 d .
C11 C 0.1961(4) 0.3747(3) 0.2615(3) 0.0530(10) Uani 1 1 d .
H11A H 0.1128 0.3362 0.2755 0.064 Uiso 1 1 calc R
H11B H 0.1452 0.4436 0.2731 0.064 Uiso 1 1 calc R
C12 C 0.2817(4) 0.4004(3) 0.1403(3) 0.0736(13) Uani 1 1 d .
H12A H 0.2048 0.4390 0.0941 0.088 Uiso 1 1 calc R
H12B H 0.3367 0.3329 0.1283 0.088 Uiso 1 1 calc R
H12C H 0.3567 0.4453 0.1231 0.088 Uiso 1 1 calc R
C13 C 0.4363(4) 0.3638(3) 0.3277(3) 0.0485(9) Uani 1 1 d .
H13A H 0.5012 0.3179 0.3821 0.058 Uiso 1 1 calc R
H13B H 0.5038 0.3681 0.2564 0.058 Uiso 1 1 calc R
C14 C 0.3874(4) 0.4785(3) 0.3325(4) 0.0657(12) Uani 1 1 d .
H14A H 0.3133 0.5233 0.2841 0.079 Uiso 1 1 calc R
H14B H 0.3318 0.4739 0.4065 0.079 Uiso 1 1 calc R
C15 C 0.5241(5) 0.5356(3) 0.3007(4) 0.0817(14) Uani 1 1 d .
H15A H 0.4849 0.6027 0.3170 0.098 Uiso 1 1 calc R
H15B H 0.6028 0.4884 0.3449 0.098 Uiso 1 1 calc R
C16 C 0.6023(7) 0.5633(5) 0.1824(6) 0.167(3) Uani 1 1 d .
H16A H 0.6684 0.6149 0.1627 0.201 Uiso 1 1 calc R
H16B H 0.5223 0.5952 0.1385 0.201 Uiso 1 1 calc R
H16C H 0.6665 0.4976 0.1699 0.201 Uiso 1 1 calc R
C17 C 0.1943(4) 0.2948(3) 0.4627(3) 0.0428(9) Uani 1 1 d .
H17 H 0.161(3) 0.367(3) 0.468(3) 0.051 Uiso 1 1 d .
C18 C 0.0452(3) 0.2497(3) 0.4920(3) 0.0418(9) Uani 1 1 d .
C19 C 0.0472(4) 0.1376(3) 0.5372(3) 0.0499(10) Uani 1 1 d .
H19 H 0.1432 0.0875 0.5456 0.060 Uiso 1 1 calc R
C20 C -0.0936(4) 0.0999(3) 0.5701(3) 0.0596(11) Uani 1 1 d .
H20 H -0.0911 0.0247 0.6013 0.072 Uiso 1 1 calc R
C21 C -0.2366(4) 0.1727(4) 0.5569(3) 0.0633(11) Uani 1 1 d .
H21 H -0.3303 0.1469 0.5789 0.076 Uiso 1 1 calc R
C22 C -0.2395(4) 0.2830(4) 0.5114(3) 0.0615(11) Uani 1 1 d .
H22 H -0.3361 0.3324 0.5028 0.074 Uiso 1 1 calc R
C23 C -0.1007(4) 0.3222(3) 0.4778(3) 0.0538(10) Uani 1 1 d .
H23 H -0.1046 0.3975 0.4455 0.065 Uiso 1 1 calc R
C24 C 0.0783(4) 0.1977(3) 0.7434(3) 0.0519(10) Uani 1 1 d .
C25 C -0.0762(4) 0.2542(3) 0.7375(3) 0.0655(11) Uani 1 1 d .
H25 H -0.0971 0.3290 0.6963 0.079 Uiso 1 1 calc R
C26 C -0.2005(5) 0.1986(4) 0.7934(4) 0.0785(14) Uani 1 1 d .
H26 H -0.3044 0.2364 0.7879 0.094 Uiso 1 1 calc R
C27 C -0.1730(5) 0.0885(5) 0.8569(4) 0.0807(14) Uani 1 1 d .
C28 C -0.0179(5) 0.0359(4) 0.8628(4) 0.0791(13) Uani 1 1 d .
H28 H 0.0032 -0.0382 0.9064 0.095 Uiso 1 1 calc R
C29 C 0.1074(4) 0.0887(3) 0.8066(3) 0.0635(11) Uani 1 1 d .
H29 H 0.2113 0.0504 0.8117 0.076 Uiso 1 1 calc R
C30 C -0.3101(5) 0.0278(5) 0.9169(5) 0.137(2) Uani 1 1 d .
H30A H -0.3363 0.0051 0.8675 0.164 Uiso 1 1 calc R
H30B H -0.4013 0.0758 0.9428 0.164 Uiso 1 1 calc R
H30C H -0.2790 -0.0357 0.9780 0.164 Uiso 1 1 calc R

loop_
_atom_site_aniso_label
_atom_site_aniso_U_11
_atom_site_aniso_U_22
_atom_site_aniso_U_33
_atom_site_aniso_U_23
_atom_site_aniso_U_13
_atom_site_aniso_U_12
S1 0.0409(5) 0.0450(6) 0.0444(6) -0.0123(4) -0.0046(4) -0.0066(4)
S2 0.0646(6) 0.0564(7) 0.0581(7) -0.0244(5) -0.0130(5) -0.0175(5)
O1 0.0612(15) 0.0366(14) 0.0601(18) -0.0150(12) -0.0029(13) -0.0024(12)
O2 0.0689(16) 0.098(2) 0.065(2) -0.0284(16) -0.0278(15) -0.0248(15)
O3 0.114(2) 0.0460(17) 0.075(2) -0.0302(15) -0.0188(18) -0.0146(15)
N1 0.0435(16) 0.0404(16) 0.0441(19) -0.0174(15) -0.0092(14) -0.0073(14)
C1 0.0379(18) 0.051(2) 0.041(2) -0.0125(18) -0.0037(16) -0.0105(16)
C2 0.046(2) 0.070(3) 0.052(3) -0.024(2) -0.006(2) -0.0180(19)
C3 0.064(2) 0.082(3) 0.043(3) -0.020(2) -0.006(2) -0.020(2)
C4 0.055(2) 0.069(3) 0.054(3) -0.024(2) 0.002(2) -0.017(2)
C5 0.052(2) 0.103(3) 0.064(3) -0.034(3) 0.002(2) -0.034(2)
C6 0.053(2) 0.090(3) 0.050(3) -0.026(2) -0.009(2) -0.023(2)
C7 0.081(3) 0.105(4) 0.066(3) -0.026(3) 0.011(2) -0.039(3)
C8 0.0357(17) 0.037(2) 0.042(2) -0.0100(16) -0.0029(16) -0.0078(15)
C9 0.0462(19) 0.050(2) 0.077(3) -0.030(2) -0.005(2) -0.0171(18)
C10 0.0395(18) 0.0353(19) 0.049(2) -0.0118(17) -0.0123(17) -0.0056(15)
C11 0.052(2) 0.047(2) 0.054(3) -0.0136(19) -0.0136(19) -0.0062(18)
C12 0.073(3) 0.082(3) 0.053(3) -0.006(2) -0.017(2) -0.020(2)
C13 0.0471(19) 0.041(2) 0.054(3) -0.0137(18) -0.0006(18) -0.0168(17)
C14 0.067(2) 0.048(2) 0.083(3) -0.026(2) 0.002(2) -0.026(2)
C15 0.085(3) 0.061(3) 0.108(4) -0.029(3) -0.014(3) -0.033(2)
C16 0.179(6) 0.139(6) 0.186(7) -0.096(5) 0.101(5) -0.118(5)
C17 0.0422(18) 0.0332(19) 0.051(2) -0.0131(17) -0.0141(18) -0.0036(16)
C18 0.0371(18) 0.044(2) 0.045(2) -0.0147(17) -0.0075(16) -0.0112(16)
C19 0.0406(19) 0.054(2) 0.056(3) -0.023(2) -0.0039(18) -0.0131(17)
C20 0.054(2) 0.061(3) 0.067(3) -0.023(2) -0.003(2) -0.025(2)
C21 0.045(2) 0.095(3) 0.062(3) -0.034(3) -0.001(2) -0.032(2)
C22 0.035(2) 0.093(3) 0.060(3) -0.036(3) -0.0108(19) -0.004(2)
C23 0.048(2) 0.056(2) 0.048(2) -0.0138(19) -0.0103(18) -0.0042(19)
C24 0.056(2) 0.052(2) 0.046(2) -0.0191(19) -0.0071(19) -0.0081(19)
C25 0.065(3) 0.071(3) 0.053(3) -0.030(2) -0.008(2) 0.003(2)
C26 0.052(2) 0.114(4) 0.064(3) -0.042(3) -0.004(2) -0.002(3)
C27 0.070(3) 0.109(4) 0.054(3) -0.029(3) 0.007(2) -0.028(3)
C28 0.080(3) 0.075(3) 0.061(3) -0.010(2) -0.002(3) -0.021(3)
C29 0.055(2) 0.068(3) 0.057(3) -0.018(2) -0.007(2) -0.008(2)
C30 0.092(4) 0.191(6) 0.110(5) -0.035(4) 0.017(3) -0.070(4)

loop_
_atom_type_symbol
_atom_type_description
_atom_type_scat_dispersion_real
_atom_type_scat_dispersion_imag
_atom_type_scat_source
C C 0.0033 0.0016 'International Tables Vol C Tables 4.2.6.8 and 6.1.1.4'
H H 0.0000 0.0000 'International Tables Vol C Tables 4.2.6.8 and 6.1.1.4'
N N 0.0061 0.0033 'International Tables Vol C Tables 4.2.6.8 and 6.1.1.4'
O O 0.0106 0.0060 'International Tables Vol C Tables 4.2.6.8 and 6.1.1.4'
S S 0.1246 0.1234 'International Tables Vol C Tables 4.2.6.8 and 6.1.1.4'

loop_
_geom_angle_atom_site_label_1
_geom_angle_atom_site_label_2
_geom_angle_atom_site_label_3
_geom_angle
O1 S1 C1 105.44(16)
O1 S1 C8 105.28(15)
C1 S1 C8 99.56(15)
O2 S2 O3 120.77(18)
O2 S2 N1 105.84(16)
O3 S2 N1 106.94(16)
O2 S2 C24 107.44(17)
O3 S2 C24 107.75(18)
N1 S2 C24 107.48(16)
C17 N1 S2 120.2(2)
C17 N1 H1N1 115.3(19)
S2 N1 H1N1 111(2)
C2 C1 C6 119.9(3)
C2 C1 S1 122.8(3)
C6 C1 S1 117.3(3)
C1 C2 C3 119.5(3)
C1 C2 H2 120.2
C3 C2 H2 120.2
C2 C3 C4 121.6(4)
C2 C3 H3 119.2
C4 C3 H3 119.2
C5 C4 C3 117.3(4)
C5 C4 C7 121.6(4)
C3 C4 C7 121.1(4)
C6 C5 C4 122.5(4)
C6 C5 H5 118.7
C4 C5 H5 118.7
C5 C6 C1 119.2(4)
C5 C6 H6 120.4
C1 C6 H6 120.4
C4 C7 H7A 109.5
C4 C7 H7B 109.5
H7A C7 H7B 109.5
C4 C7 H7C 109.5
H7A C7 H7C 109.5
H7B C7 H7C 109.5
C9 C8 C10 127.4(3)
C9 C8 S1 113.1(3)
C10 C8 S1 119.3(2)
C8 C9 H9A 116.5
C8 C9 H9B 126.2
H9A C9 H9B 117.2
C8 C10 C13 111.6(3)
C8 C10 C11 110.3(3)
C13 C10 C11 110.1(3)
C8 C10 C17 109.8(3)
C13 C10 C17 108.7(3)
C11 C10 C17 106.1(2)
C12 C11 C10 115.0(3)
C12 C11 H11A 108.5
C10 C11 H11A 108.5
C12 C11 H11B 108.5
C10 C11 H11B 108.5
H11A C11 H11B 107.5
C11 C12 H12A 109.5
C11 C12 H12B 109.5
H12A C12 H12B 109.5
C11 C12 H12C 109.5
H12A C12 H12C 109.5
H12B C12 H12C 109.5
C14 C13 C10 118.1(3)
C14 C13 H13A 107.8
C10 C13 H13A 107.8
C14 C13 H13B 107.8
C10 C13 H13B 107.8
H13A C13 H13B 107.1
C15 C14 C13 114.5(3)
C15 C14 H14A 108.6
C13 C14 H14A 108.6
C15 C14 H14B 108.6
C13 C14 H14B 108.6
H14A C14 H14B 107.6
C16 C15 C14 113.2(4)
C16 C15 H15A 108.9
C14 C15 H15A 108.9
C16 C15 H15B 108.9
C14 C15 H15B 108.9
H15A C15 H15B 107.8
C15 C16 H16A 109.5
C15 C16 H16B 109.5
H16A C16 H16B 109.5
C15 C16 H16C 109.5
H16A C16 H16C 109.5
H16B C16 H16C 109.5
N1 C17 C18 113.0(3)
N1 C17 C10 109.5(2)
C18 C17 C10 117.2(3)
N1 C17 H17 99.7(19)
C18 C17 H17 107.1(18)
C10 C17 H17 109(2)
C19 C18 C23 118.1(3)
C19 C18 C17 122.1(3)
C23 C18 C17 119.7(3)
C20 C19 C18 120.3(3)
C20 C19 H19 119.8
C18 C19 H19 119.8
C21 C20 C19 120.7(4)
C21 C20 H20 119.6
C19 C20 H20 119.6
C22 C21 C20 119.4(3)
C22 C21 H21 120.3
C20 C21 H21 120.3
C21 C22 C23 120.8(4)
C21 C22 H22 119.6
C23 C22 H22 119.6
C22 C23 C18 120.6(4)
C22 C23 H23 119.7
C18 C23 H23 119.7
C29 C24 C25 119.8(4)
C29 C24 S2 120.2(3)
C25 C24 S2 119.8(3)
C24 C25 C26 119.5(4)
C24 C25 H25 120.3
C26 C25 H25 120.3
C27 C26 C25 121.4(4)
C27 C26 H26 119.3
C25 C26 H26 119.3
C28 C27 C26 117.4(4)
C28 C27 C30 121.7(5)
C26 C27 C30 120.9(4)
C27 C28 C29 122.4(4)
C27 C28 H28 118.8
C29 C28 H28 118.8
C24 C29 C28 119.6(4)
C24 C29 H29 120.2
C28 C29 H29 120.2
C27 C30 H30A 109.5
C27 C30 H30B 109.5
H30A C30 H30B 109.5
C27 C30 H30C 109.5
H30A C30 H30C 109.5
H30B C30 H30C 109.5

loop_
_geom_bond_atom_site_label_1
_geom_bond_atom_site_label_2
_geom_bond_distance
S1 O1 1.503(2)
S1 C1 1.795(3)
S1 C8 1.835(3)
S2 O2 1.431(2)
S2 O3 1.437(3)
S2 N1 1.632(3)
S2 C24 1.760(4)
N1 C17 1.486(4)
N1 H1N1 0.94(3)
C1 C2 1.377(5)
C1 C6 1.380(5)
C2 C3 1.384(5)
C2 H2 0.9300
C3 C4 1.384(5)
C3 H3 0.9300
C4 C5 1.372(5)
C4 C7 1.513(5)
C5 C6 1.375(5)
C5 H5 0.9300
C6 H6 0.9300
C7 H7A 0.9600
C7 H7B 0.9600
C7 H7C 0.9600
C8 C9 1.310(4)
C8 C10 1.523(4)
C9 H9A 0.9093
C9 H9B 1.0801
C10 C13 1.535(4)
C10 C11 1.549(4)
C10 C17 1.581(5)
C11 C12 1.542(5)
C11 H11A 0.9700
C11 H11B 0.9700
C12 H12A 0.9600
C12 H12B 0.9600
C12 H12C 0.9600
C13 C14 1.518(5)
C13 H13A 0.9700
C13 H13B 0.9700
C14 C15 1.512(5)
C14 H14A 0.9700
C14 H14B 0.9700
C15 C16 1.491(7)
C15 H15A 0.9700
C15 H15B 0.9700
C16 H16A 0.9600
C16 H16B 0.9600
C16 H16C 0.9600
C17 C18 1.521(4)
C17 H17 0.97(3)
C18 C19 1.389(4)
C18 C23 1.396(4)
C19 C20 1.389(4)
C19 H19 0.9300
C20 C21 1.376(5)
C20 H20 0.9300
C21 C22 1.365(5)
C21 H21 0.9300
C22 C23 1.383(5)
C22 H22 0.9300
C23 H23 0.9300
C24 C29 1.364(5)
C24 C25 1.380(4)
C25 C26 1.389(5)
C25 H25 0.9300
C26 C27 1.376(6)
C26 H26 0.9300
C27 C28 1.373(5)
C27 C30 1.526(6)
C28 C29 1.376(5)
C28 H28 0.9300
C29 H29 0.9300
C30 H30A 0.9600
C30 H30B 0.9600
C30 H30C 0.9600
